data_7033688
loop_
_publ_author_name
'Feng, Chang'
'Sun, Jing-Wen'
'Yan, Peng-Fei'
'Li, Yu-Xin'
'Liu, Tian-Qi'
'Sun, Qing-Yan'
'Li, Guang-Ming'

_publ_section_title
;
 Color-tunable and white-light emission of one-dimensional
 l-di-2-thenoyltartaric acid mixed-lanthanide coordination polymers.
;
_journal_issue 10
_journal_name_full 'Dalton transactions (Cambridge, England : 2003)'
_journal_page_first 4640
_journal_page_last 4647
_journal_paper_doi 10.1039/c4dt03457k
_journal_volume 44
_journal_year 2015
_chemical_formula_moiety 'C45 H21 Gd2 O30 S6, C H4 O '
_chemical_formula_sum 'C46 H25 Gd2 O31 S6'
_chemical_formula_weight 1580.52
_chemical_name_common Gd
_chemical_name_systematic 3#Gd
_space_group_IT_number 19
_symmetry_cell_setting orthorhombic
_symmetry_space_group_name_Hall 'P 2ac 2ab'
_symmetry_space_group_name_H-M 'P 21 21 21'
_atom_sites_solution_hydrogens geom
_atom_sites_solution_primary direct
_atom_sites_solution_secondary difmap
_audit_creation_method SHELXL-97
_audit_update_record
;
2015-01-15 deposited with the CCDC.
2015-01-19 downloaded from the CCDC.
;
_cell_angle_alpha 90.000(5)
_cell_angle_beta 90.000(5)
_cell_angle_gamma 90.000(5)
_cell_formula_units_Z 4
_cell_length_a 9.728(5)
_cell_length_b 22.100(5)
_cell_length_c 31.176(5)
_cell_measurement_reflns_used 19675
_cell_measurement_temperature 293(2)
_cell_measurement_theta_max 25
_cell_measurement_theta_min 3.08
_cell_volume 6702(4)
_computing_cell_refinement 'Bruker FRAMBO'
_computing_data_collection 'Bruker FRAMBO'
_computing_data_reduction 'Bruker SHELXTL'
_computing_molecular_graphics 'Bruker SHELXTL'
_computing_publication_material 'Bruker SHELXTL'
_computing_structure_refinement 'SHELXL-97 (Sheldrick, 1997)'
_computing_structure_solution 'Bruker SHELXTL'
_diffrn_ambient_temperature 293(2)
_diffrn_measured_fraction_theta_full 0.997
_diffrn_measured_fraction_theta_max 0.997
_diffrn_measurement_device_type 'multiwire proportional'
_diffrn_measurement_method 'phi and omega scans'
_diffrn_radiation_monochromator graphite
_diffrn_radiation_source 'fine-focus sealed tube'
_diffrn_radiation_type MoK\a
_diffrn_radiation_wavelength 0.71069
_diffrn_reflns_av_R_equivalents 0.0273
_diffrn_reflns_av_sigmaI/netI 0.0594
_diffrn_reflns_limit_h_max 10
_diffrn_reflns_limit_h_min -11
_diffrn_reflns_limit_k_max 26
_diffrn_reflns_limit_k_min -12
_diffrn_reflns_limit_l_max 36
_diffrn_reflns_limit_l_min -37
_diffrn_reflns_number 19675
_diffrn_reflns_theta_full 25.00
_diffrn_reflns_theta_max 25.00
_diffrn_reflns_theta_min 3.08
_exptl_absorpt_coefficient_mu 2.229
_exptl_absorpt_correction_T_max 0.748
_exptl_absorpt_correction_T_min 0.576
_exptl_absorpt_correction_type multi-scan
_exptl_absorpt_process_details sadabs(Sheldrick,1996)
_exptl_crystal_colour colorless
_exptl_crystal_density_diffrn 1.566
_exptl_crystal_density_method 'not measured'
_exptl_crystal_description block
_exptl_crystal_F_000 3092
_exptl_crystal_preparation Luminescent
_exptl_crystal_recrystallization_method 'Re-crystallisation from solvent: '
_exptl_crystal_size_max 0.3
_exptl_crystal_size_mid 0.21
_exptl_crystal_size_min 0.13
_refine_diff_density_max 1.396
_refine_diff_density_min -1.027
_refine_diff_density_rms 0.151
_refine_ls_abs_structure_details 'Flack H D (1983), Acta Cryst. A39, 876-881'
_refine_ls_abs_structure_Flack 0.030(3)
_refine_ls_extinction_method none
_refine_ls_goodness_of_fit_ref 1.106
_refine_ls_hydrogen_treatment constr
_refine_ls_matrix_type full
_refine_ls_number_parameters 767
_refine_ls_number_reflns 11808
_refine_ls_number_restraints 301
_refine_ls_restrained_S_all 1.142
_refine_ls_R_factor_all 0.0713
_refine_ls_R_factor_gt 0.0666
_refine_ls_shift/su_max 0.001
_refine_ls_shift/su_mean 0.000
_refine_ls_structure_factor_coef Fsqd
_refine_ls_weighting_details 'calc w=1/[\s^2^(Fo^2^)+(0.0841P)^2^+44.1598P] where P=(Fo^2^+2Fc^2^)/3'
_refine_ls_weighting_scheme calc
_refine_ls_wR_factor_gt 0.1672
_refine_ls_wR_factor_ref 0.1724
_reflns_number_gt 10689
_reflns_number_total 11808
_reflns_threshold_expression >2sigma(I)
_cod_data_source_file c4dt03457k1.cif
_cod_data_source_block 3#Gd
_cod_depositor_comments 'Adding full bibliography for 7033687--7033690.cif.'
_cod_original_cell_volume 6703(4)
_cod_original_sg_symbol_Hall ' P 2ac 2ab '
_cod_original_sg_symbol_H-M 'P 21 21 21 '
_cod_original_formula_sum 'C46 H25 Gd2 O31 S6 '
_cod_database_code 7033688

loop_
_symmetry_equiv_pos_as_xyz
'x, y, z'
'-x+1/2, -y, z+1/2'
'x+1/2, -y+1/2, -z'
'-x, y+1/2, -z+1/2'

loop_
_atom_site_label
_atom_site_type_symbol
_atom_site_fract_x
_atom_site_fract_y
_atom_site_fract_z
_atom_site_U_iso_or_equiv
_atom_site_adp_type
_atom_site_occupancy
_atom_site_symmetry_multiplicity
_atom_site_calc_flag
_atom_site_refinement_flags
C1 C 0.2857(11) 1.0726(6) 0.8480(4) 0.031(3) Uani 1 1 d .
C2 C -0.0639(12) 0.9319(6) 0.8785(3) 0.033(3) Uani 1 1 d .
C3 C -0.2053(12) 0.9029(7) 0.8754(4) 0.038(3) Uani 1 1 d .
H3 H -0.2523 0.9195 0.8502 0.045 Uiso 1 1 calc R
C4 C 0.7083(11) 0.9151(6) 0.9139(3) 0.034(3) Uani 1 1 d .
H4 H 0.6993 0.9588 0.9182 0.041 Uiso 1 1 calc R
C5 C 0.5673(12) 0.8867(7) 0.9089(4) 0.043(3) Uani 1 1 d .
C6 C 0.764(3) 0.9080(10) 0.9880(5) 0.082(6) Uani 1 1 d U
C7 C 0.835(2) 0.8791(8) 1.0218(5) 0.090(7) Uani 1 1 d D
C10 C -0.1469(14) 0.8177(7) 0.8342(4) 0.047(4) Uani 1 1 d .
C11 C -0.1445(18) 0.7504(9) 0.8347(7) 0.082(6) Uani 1 1 d DU
C14 C -0.186(3) 0.6491(13) 0.8534(10) 0.124(8) Uani 1 1 d DU
C15 C 0.425(2) 1.3097(13) 0.7224(9) 0.103(9) Uani 1 1 d .
C16 C 0.382(3) 1.3318(12) 0.7599(13) 0.121(11) Uani 1 1 d .
C18 C 0.4205(17) 1.2260(8) 0.7668(5) 0.058(4) Uani 1 1 d .
C20 C 0.4337(19) 1.1628(7) 0.7798(4) 0.052(4) Uani 1 1 d .
C21 C 0.273(3) 1.2751(13) 0.9960(12) 0.120(11) Uani 1 1 d .
C25 C 0.4655(17) 1.1403(10) 0.9508(5) 0.063(5) Uani 1 1 d .
C26 C 0.0068(13) 0.9375(7) 0.6898(4) 0.043(3) Uani 1 1 d .
C27 C -0.0473(15) 0.9402(9) 0.6456(4) 0.065(4) Uani 1 1 d DU
C29 C -0.189(2) 0.9273(13) 0.5858(6) 0.102(7) Uani 1 1 d DU
C30 C -0.086(3) 0.9529(13) 0.5715(6) 0.108(7) Uani 1 1 d DU
C32 C 0.5117(13) 1.1015(6) 0.8809(4) 0.036(3) Uani 1 1 d .
H32 H 0.5092 1.0615 0.8945 0.043 Uiso 1 1 calc R
C33 C 0.3434(11) 0.9823(6) 0.7267(4) 0.028(3) Uani 1 1 d .
H33 H 0.3385 1.0258 0.7204 0.034 Uiso 1 1 calc R
C34 C 0.4457(13) 0.9703(5) 0.7635(4) 0.031(3) Uani 1 1 d .
C35 C 0.6613(13) 1.1184(6) 0.8736(4) 0.036(3) Uani 1 1 d .
C36 C 0.1178(11) 0.9928(6) 0.7675(4) 0.027(3) Uani 1 1 d .
C37 C 0.1980(11) 0.9567(7) 0.7346(3) 0.035(3) Uani 1 1 d .
H37 H 0.2030 0.9140 0.7430 0.042 Uiso 1 1 calc R
C38 C 0.4314(11) 1.0982(5) 0.8400(3) 0.027(2) Uani 1 1 d .
H38 H 0.4797 1.0715 0.8200 0.032 Uiso 1 1 calc R
C39 C 0.4009(19) 0.9770(11) 0.6527(5) 0.072(6) Uani 1 1 d .
C40 C 0.421(3) 0.9383(8) 0.6169(7) 0.105(4) Uani 1 1 d DU
C41 C 0.3933(16) 1.1887(10) 0.9728(6) 0.068(5) Uani 1 1 d .
C43 C 0.314(3) 1.2469(16) 1.0305(8) 0.115(11) Uani 1 1 d .
C44 C -0.133(3) 0.6455(12) 0.8111(10) 0.130(9) Uani 1 1 d DU
C45 C 0.986(2) 0.8138(14) 1.0625(7) 0.22(3) Uani 1 1 d D
C46 C 0.939(3) 0.8542(13) 1.0847(9) 0.185(19) Uani 1 1 d DU
C47 C 0.078(3) 1.1514(15) 0.9110(9) 0.135(9) Uani 1 1 d U
H47A H 0.0464 1.1831 0.9296 0.202 Uiso 1 1 calc R
H47B H 0.1533 1.1660 0.8939 0.202 Uiso 1 1 calc R
H47C H 0.1078 1.1176 0.9279 0.202 Uiso 1 1 calc R
C48 C 0.185(3) 0.9836(14) 0.9614(9) 0.138(9) Uani 1 1 d U
H48A H 0.2075 0.9772 0.9910 0.207 Uiso 1 1 calc R
H48B H 0.0875 0.9783 0.9575 0.207 Uiso 1 1 calc R
H48C H 0.2101 1.0240 0.9532 0.207 Uiso 1 1 calc R
C49 C 0.190(3) 0.7830(14) 0.9068(14) 0.19(2) Uani 1 1 d .
H49A H 0.2326 0.7468 0.9175 0.282 Uiso 1 1 calc R
H49B H 0.1262 0.7727 0.8844 0.282 Uiso 1 1 calc R
H49C H 0.1416 0.8027 0.9298 0.282 Uiso 1 1 calc R
O31 O -0.279(2) 1.1101(14) 0.7164(10) 0.200(12) Uani 1 1 d .
H771 H -0.3580 1.1139 0.7291 0.240 Uiso 1 1 d R
C60 C 0.437(4) 0.8506(12) 0.5696(10) 0.147(6) Uani 1 1 d DU
C61 C 0.439(4) 0.8966(16) 0.5475(7) 0.152(6) Uani 1 1 d DU
O1 O 0.2784(9) 1.0255(4) 0.8706(3) 0.0358(19) Uani 1 1 d .
O2 O 0.1852(8) 1.0988(4) 0.8307(4) 0.047(2) Uani 1 1 d .
O3 O 0.1099(8) 0.9734(4) 0.8051(2) 0.0324(19) Uani 1 1 d .
O4 O 0.2937(12) 0.8230(5) 0.8901(5) 0.075(4) Uani 1 1 d .
O5 O 0.2578(12) 0.9408(7) 0.9353(3) 0.075(3) Uani 1 1 d U
O6 O 0.0423(9) 0.9000(4) 0.8793(3) 0.041(2) Uani 1 1 d .
O7 O 0.0630(8) 1.0410(4) 0.7562(3) 0.039(2) Uani 1 1 d .
O8 O -0.0620(9) 0.9901(4) 0.8797(3) 0.039(2) Uani 1 1 d .
O9 O -0.1238(17) 1.1375(7) 0.7791(5) 0.121(7) Uani 1 1 d .
H101 H -0.1091 1.1751 0.7845 0.146 Uiso 1 1 d R
H102 H -0.0730 1.1280 0.7581 0.146 Uiso 1 1 d R
O10 O 0.7246(9) 1.0825(4) 0.8499(3) 0.047(2) Uani 1 1 d .
O11 O -0.1884(8) 0.9888(4) 0.7904(3) 0.034(2) Uani 1 1 d .
H103 H -0.1378 0.9829 0.7686 0.041 Uiso 1 1 d R
H104 H -0.2705 0.9933 0.7816 0.041 Uiso 1 1 d R
O12 O 0.4962(9) 0.9121(5) 0.8795(3) 0.053(3) Uani 1 1 d .
O13 O 0.5307(11) 0.8424(6) 0.9301(4) 0.063(3) Uani 1 1 d .
O14 O 0.7814(9) 0.8883(5) 0.9498(3) 0.045(2) Uani 1 1 d .
O15 O -0.1962(9) 0.8390(5) 0.8705(3) 0.043(2) Uani 1 1 d .
O16 O 0.670(2) 0.9476(10) 0.9942(6) 0.129(6) Uani 1 1 d U
O17 O -0.1018(11) 0.8475(6) 0.8062(3) 0.064(3) Uani 1 1 d .
O18 O 0.3942(9) 0.9505(5) 0.7977(3) 0.048(3) Uani 1 1 d .
O19 O 0.7073(10) 1.1660(6) 0.8896(4) 0.068(4) Uani 1 1 d .
O20 O 0.4465(17) 1.1174(6) 0.7573(4) 0.081(4) Uani 1 1 d U
O21 O 0.4278(9) 1.1569(4) 0.8227(3) 0.0365(19) Uani 1 1 d .
O22 O 0.4411(9) 1.1433(5) 0.9085(3) 0.043(2) Uani 1 1 d .
O23 O 0.5384(18) 1.1011(8) 0.9673(4) 0.098(5) Uani 1 1 d .
O24 O -0.0553(12) 0.9166(7) 0.7205(3) 0.078(4) Uani 1 1 d .
O25 O 0.1866(11) 0.8456(5) 0.8057(3) 0.055(3) Uani 1 1 d U
H109 H 0.2150 0.8221 0.8254 0.066 Uiso 1 1 d R
H110 H 0.1049 0.8560 0.8120 0.066 Uiso 1 1 d R
O26 O 0.5634(9) 0.9838(5) 0.7563(3) 0.048(2) Uani 1 1 d .
O27 O 0.1316(9) 0.9630(4) 0.6929(3) 0.039(2) Uani 1 1 d .
O28 O 0.3971(9) 0.9496(5) 0.6899(3) 0.048(3) Uani 1 1 d .
O29 O 0.3876(19) 1.0324(9) 0.6498(5) 0.107(5) Uani 1 1 d U
O30 O -0.0316(14) 1.1329(7) 0.8834(5) 0.088(4) Uani 1 1 d U
C51 C -0.241(3) 1.065(2) 0.6881(12) 0.180(16) Uani 1 1 d .
H51A H -0.1519 1.0494 0.6959 0.269 Uiso 1 1 calc R
H51B H -0.2376 1.0806 0.6595 0.269 Uiso 1 1 calc R
H51C H -0.3070 1.0324 0.6894 0.269 Uiso 1 1 calc R
C19A C 0.455(2) 1.2431(8) 0.7182(6) 0.124(6) Uani 0.33 1 d P
C19B C 0.3667(10) 1.2804(3) 0.7994(3) 0.108(3) Uani 0.67 1 d P
S1B S 0.3667(10) 1.2804(3) 0.7994(3) 0.108(3) Uani 0.67 1 d P
S1A S 0.455(2) 1.2431(8) 0.7182(6) 0.124(6) Uani 0.33 1 d P
C22A C 0.3185(13) 1.2420(6) 0.9526(5) 0.134(5) Uani 0.50 1 d P
C22B C 0.3948(12) 1.1904(7) 1.0263(3) 0.117(4) Uani 0.50 1 d P
S2B S 0.3948(12) 1.1904(7) 1.0263(3) 0.117(4) Uani 0.50 1 d P
S2A S 0.3185(13) 1.2420(6) 0.9526(5) 0.134(5) Uani 0.50 1 d P
C8 C 0.837(2) 0.9008(9) 1.0689(4) 0.082(5) Uani 1 1 d DU
S3 S 0.9327(11) 0.8149(6) 1.0095(3) 0.180(5) Uani 1 1 d D
C31B C 0.0369(11) 0.9680(5) 0.6069(2) 0.093(3) Uani 0.50 1 d P
C31A C -0.1980(10) 0.9127(6) 0.6344(3) 0.111(4) Uani 0.50 1 d P
S4A S -0.1980(10) 0.9127(6) 0.6344(3) 0.111(4) Uani 0.50 1 d P
S4B S 0.0369(11) 0.9680(5) 0.6069(2) 0.093(3) Uani 0.50 1 d P
C12A C -0.1975(15) 0.7108(5) 0.8703(4) 0.080(4) Uani 0.33 1 d P
C12B C -0.0917(9) 0.7126(5) 0.7919(3) 0.126(4) Uani 0.67 1 d P
S5B S -0.0917(9) 0.7126(5) 0.7919(3) 0.126(4) Uani 0.67 1 d P
S5A S -0.1975(15) 0.7108(5) 0.8703(4) 0.080(4) Uani 0.33 1 d P
C42A C 0.4313(15) 0.9606(7) 0.5682(4) 0.141(4) Uani 0.50 1 d PDU
C42B C 0.4248(12) 0.8684(6) 0.6184(4) 0.116(3) Uani 0.50 1 d PDU
S6B S 0.4248(12) 0.8684(6) 0.6184(4) 0.116(3) Uani 0.50 1 d PU
S6A S 0.4313(15) 0.9606(7) 0.5682(4) 0.141(4) Uani 0.50 1 d PU
Gd1 Gd 0.26886(5) 0.92287(3) 0.857322(18) 0.02918(16) Uani 1 1 d .
Gd2 Gd -0.04623(5) 1.06257(3) 0.826293(18) 0.02925(16) Uani 1 1 d .

loop_
_atom_site_aniso_label
_atom_site_aniso_U_11
_atom_site_aniso_U_22
_atom_site_aniso_U_33
_atom_site_aniso_U_23
_atom_site_aniso_U_13
_atom_site_aniso_U_12
C1 0.017(5) 0.033(7) 0.044(6) -0.014(5) -0.001(5) 0.006(5)
C2 0.023(6) 0.046(8) 0.029(5) 0.003(6) 0.003(4) -0.003(6)
C3 0.021(6) 0.061(9) 0.032(6) 0.013(6) 0.000(5) -0.008(6)
C4 0.015(5) 0.053(8) 0.033(6) 0.010(6) 0.002(4) 0.006(5)
C5 0.018(6) 0.059(9) 0.051(8) 0.014(7) 0.005(5) 0.002(6)
C6 0.120(16) 0.096(14) 0.031(7) -0.004(8) -0.022(10) 0.011(11)
C7 0.15(2) 0.072(13) 0.048(10) 0.012(9) -0.021(12) 0.022(14)
C10 0.039(8) 0.070(10) 0.032(7) -0.015(7) 0.018(6) -0.018(7)
C11 0.045(9) 0.102(13) 0.098(13) -0.070(12) 0.024(9) -0.022(9)
C14 0.086(15) 0.103(16) 0.18(2) -0.040(17) 0.001(16) -0.013(13)
C15 0.068(15) 0.11(2) 0.13(2) 0.068(18) -0.030(14) -0.007(14)
C16 0.084(18) 0.068(16) 0.21(3) 0.07(2) -0.02(2) -0.010(13)
C18 0.052(10) 0.055(10) 0.066(10) 0.019(8) -0.018(8) -0.005(8)
C20 0.073(11) 0.046(9) 0.039(7) 0.003(6) -0.007(7) -0.012(8)
C21 0.079(16) 0.11(2) 0.18(3) -0.08(2) 0.038(19) 0.004(15)
C25 0.040(9) 0.107(15) 0.044(8) -0.033(9) 0.005(7) -0.005(10)
C26 0.037(7) 0.058(9) 0.034(6) -0.011(6) -0.013(5) 0.001(7)
C27 0.045(8) 0.102(12) 0.049(7) -0.002(9) -0.016(7) -0.007(9)
C29 0.088(12) 0.136(18) 0.083(12) -0.010(13) -0.042(10) 0.008(12)
C30 0.115(10) 0.119(11) 0.090(10) 0.010(8) -0.014(8) 0.011(8)
C32 0.033(7) 0.034(7) 0.039(6) -0.009(5) -0.002(5) 0.007(5)
C33 0.019(6) 0.035(7) 0.029(6) -0.008(5) 0.005(5) 0.002(5)
C34 0.026(6) 0.029(6) 0.039(6) -0.012(5) 0.005(5) 0.000(5)
C35 0.023(6) 0.048(8) 0.036(6) -0.009(6) -0.004(5) 0.009(6)
C36 0.009(5) 0.042(7) 0.029(6) 0.002(5) 0.002(4) -0.005(5)
C37 0.022(6) 0.059(9) 0.024(5) -0.007(5) 0.000(4) 0.003(6)
C38 0.014(5) 0.031(6) 0.036(6) -0.003(5) 0.008(4) -0.001(4)
C39 0.060(11) 0.125(19) 0.032(8) -0.011(10) 0.009(7) 0.013(11)
C40 0.105(5) 0.106(4) 0.105(4) -0.0002(11) 0.0001(11) 0.0002(11)
C41 0.035(8) 0.093(14) 0.076(11) -0.039(11) 0.025(8) -0.019(9)
C43 0.11(2) 0.15(3) 0.082(16) -0.059(18) 0.017(16) -0.03(2)
C44 0.084(15) 0.125(18) 0.18(2) -0.093(17) 0.010(16) -0.003(14)
C45 0.08(2) 0.37(6) 0.22(4) 0.23(5) -0.07(2) -0.06(3)
C46 0.19(2) 0.19(2) 0.18(2) -0.010(10) -0.001(10) -0.003(10)
C47 0.123(12) 0.147(13) 0.134(12) -0.043(9) -0.033(9) -0.018(9)
C48 0.141(13) 0.144(12) 0.128(12) -0.016(9) 0.011(9) 0.012(9)
C49 0.11(2) 0.11(2) 0.34(6) 0.14(3) -0.02(3) -0.005(19)
O31 0.106(17) 0.24(3) 0.25(3) -0.05(3) 0.065(19) 0.003(19)
C60 0.119(14) 0.199(10) 0.123(9) -0.059(8) 0.004(13) 0.029(15)
C61 0.114(14) 0.225(12) 0.117(7) -0.035(7) 0.000(13) 0.029(15)
O1 0.030(4) 0.033(5) 0.044(5) 0.004(4) -0.002(4) -0.008(4)
O2 0.021(4) 0.039(5) 0.079(7) -0.005(5) -0.002(5) -0.001(4)
O3 0.023(4) 0.046(5) 0.028(4) -0.001(4) 0.001(3) 0.010(4)
O4 0.054(7) 0.051(7) 0.120(10) 0.038(7) -0.027(7) -0.008(6)
O5 0.060(7) 0.116(10) 0.048(5) -0.004(6) 0.004(5) -0.019(8)
O6 0.023(4) 0.049(5) 0.051(5) 0.010(4) -0.002(4) 0.000(4)
O7 0.022(4) 0.055(6) 0.041(5) 0.007(4) -0.001(4) 0.008(4)
O8 0.029(5) 0.048(6) 0.040(5) -0.002(4) 0.003(4) 0.001(4)
O9 0.131(13) 0.111(12) 0.123(12) 0.082(10) 0.073(11) 0.094(11)
O10 0.022(4) 0.057(6) 0.063(6) -0.025(5) 0.006(4) -0.003(4)
O11 0.021(4) 0.037(5) 0.044(5) -0.006(4) -0.007(4) -0.002(4)
O12 0.025(4) 0.074(8) 0.059(6) 0.040(6) -0.006(4) -0.002(5)
O13 0.036(6) 0.082(8) 0.072(7) 0.040(6) -0.011(5) -0.013(6)
O14 0.032(5) 0.063(6) 0.042(5) 0.014(4) -0.007(4) 0.009(5)
O15 0.032(5) 0.051(6) 0.046(5) -0.001(4) 0.007(4) -0.010(4)
O16 0.145(9) 0.132(9) 0.111(8) -0.009(6) -0.001(6) 0.020(6)
O17 0.049(6) 0.095(9) 0.049(6) -0.010(6) 0.009(5) -0.006(6)
O18 0.027(4) 0.068(7) 0.050(5) 0.005(5) 0.001(4) -0.002(5)
O19 0.027(5) 0.083(8) 0.093(8) -0.057(7) 0.008(5) -0.018(5)
O20 0.119(8) 0.071(7) 0.051(5) 0.001(5) 0.008(6) 0.005(7)
O21 0.034(5) 0.026(4) 0.049(5) -0.009(4) -0.002(4) -0.002(4)
O22 0.026(4) 0.060(6) 0.042(5) -0.019(4) 0.001(4) 0.000(5)
O23 0.102(11) 0.145(14) 0.047(7) -0.016(8) -0.007(7) 0.033(11)
O24 0.055(7) 0.129(12) 0.049(6) -0.004(7) -0.001(5) -0.037(8)
O25 0.055(3) 0.055(3) 0.056(3) -0.0006(10) 0.0004(10) 0.0001(10)
O26 0.022(5) 0.076(7) 0.047(5) 0.001(5) 0.002(4) -0.007(5)
O27 0.033(5) 0.058(6) 0.024(4) 0.002(4) -0.008(3) -0.014(4)
O28 0.029(5) 0.071(7) 0.043(5) -0.013(5) 0.004(4) 0.012(5)
O29 0.118(9) 0.116(9) 0.087(8) 0.013(7) 0.017(7) 0.002(8)
O30 0.065(6) 0.095(8) 0.106(7) -0.059(6) 0.004(6) -0.023(6)
C51 0.08(2) 0.27(5) 0.18(3) -0.04(4) 0.03(2) 0.00(3)
C19A 0.117(13) 0.110(13) 0.146(15) 0.068(11) -0.025(12) -0.011(11)
C19B 0.145(7) 0.038(3) 0.140(7) 0.007(4) -0.016(6) 0.001(4)
S1B 0.145(7) 0.038(3) 0.140(7) 0.007(4) -0.016(6) 0.001(4)
S1A 0.117(13) 0.110(13) 0.146(15) 0.068(11) -0.025(12) -0.011(11)
C22A 0.100(8) 0.127(10) 0.174(12) -0.092(10) 0.026(8) 0.001(7)
C22B 0.109(8) 0.178(12) 0.062(5) -0.061(7) 0.023(5) -0.001(8)
S2B 0.109(8) 0.178(12) 0.062(5) -0.061(7) 0.023(5) -0.001(8)
S2A 0.100(8) 0.127(10) 0.174(12) -0.092(10) 0.026(8) 0.001(7)
C8 0.121(10) 0.084(9) 0.039(6) 0.006(7) -0.037(7) 0.008(8)
S3 0.136(8) 0.259(14) 0.144(8) 0.068(8) -0.029(6) -0.010(9)
C31B 0.099(6) 0.128(8) 0.053(4) -0.003(4) -0.022(4) -0.002(6)
C31A 0.083(6) 0.155(10) 0.095(6) -0.005(6) -0.054(5) -0.025(6)
S4A 0.083(6) 0.155(10) 0.095(6) -0.005(6) -0.054(5) -0.025(6)
S4B 0.099(6) 0.128(8) 0.053(4) -0.003(4) -0.022(4) -0.002(6)
C12A 0.110(10) 0.038(5) 0.091(8) -0.007(5) 0.038(7) -0.014(6)
C12B 0.090(5) 0.162(9) 0.127(7) -0.080(7) 0.024(5) -0.027(6)
S5B 0.090(5) 0.162(9) 0.127(7) -0.080(7) 0.024(5) -0.027(6)
S5A 0.110(10) 0.038(5) 0.091(8) -0.007(5) 0.038(7) -0.014(6)
C42A 0.132(8) 0.213(9) 0.078(5) -0.008(5) 0.002(6) 0.029(8)
C42B 0.098(7) 0.133(6) 0.117(6) -0.046(5) -0.012(6) 0.021(6)
S6B 0.098(7) 0.133(6) 0.117(6) -0.046(5) -0.012(6) 0.021(6)
S6A 0.132(8) 0.213(9) 0.078(5) -0.008(5) 0.002(6) 0.029(8)
Gd1 0.0143(2) 0.0333(3) 0.0400(3) 0.0052(3) -0.0003(2) -0.0019(2)
Gd2 0.0141(2) 0.0338(3) 0.0399(3) -0.0042(3) 0.0014(2) -0.0007(2)

loop_
_atom_type_symbol
_atom_type_description
_atom_type_scat_dispersion_real
_atom_type_scat_dispersion_imag
_atom_type_scat_source
C C 0.0033 0.0016 'International Tables Vol C Tables 4.2.6.8 and 6.1.1.4'
H H 0.0000 0.0000 'International Tables Vol C Tables 4.2.6.8 and 6.1.1.4'
O O 0.0106 0.0060 'International Tables Vol C Tables 4.2.6.8 and 6.1.1.4'
S S 0.1246 0.1234 'International Tables Vol C Tables 4.2.6.8 and 6.1.1.4'
Gd Gd -0.1653 3.9035 'International Tables Vol C Tables 4.2.6.8 and 6.1.1.4'

loop_
_geom_angle_atom_site_label_1
_geom_angle_atom_site_label_2
_geom_angle_atom_site_label_3
_geom_angle
_geom_angle_site_symmetry_1
_geom_angle_site_symmetry_3
O1 C1 O2 125.3(11) . .
O1 C1 C38 116.4(10) . .
O2 C1 C38 118.3(11) . .
O6 C2 O8 123.5(11) . .
O6 C2 C3 120.6(12) . .
O8 C2 C3 115.9(11) . .
O15 C3 C4 107.6(10) . 1_455
O15 C3 C2 111.7(11) . .
C4 C3 C2 112.4(11) 1_455 .
O14 C4 C3 105.7(9) . 1_655
O14 C4 C5 110.7(10) . .
C3 C4 C5 110.6(11) 1_655 .
O13 C5 O12 125.2(12) . .
O13 C5 C4 122.3(12) . .
O12 C5 C4 112.5(11) . .
O14 C6 O16 117.9(17) . .
O14 C6 C7 118.5(19) . .
O16 C6 C7 123.0(17) . .
C6 C7 C8 124.9(15) . .
C6 C7 S3 117.8(13) . .
C8 C7 S3 117.2(11) . .
O17 C10 O15 124.9(15) . .
O17 C10 C11 124.1(14) . .
O15 C10 C11 110.8(13) . .
C10 C11 C12A 125.7(12) . .
C10 C11 C12B 120.1(16) . .
C12A C11 C12B 114.0(13) . .
C44 C14 C12A 115(2) . .
C16 C15 C19A 120(2) . .
C15 C16 C19B 115(2) . .
C20 C18 C19A 118.1(15) . .
C20 C18 C19B 123.4(13) . .
C19A C18 C19B 118.4(13) . .
O20 C20 O21 119.4(14) . .
O20 C20 C18 129.1(14) . .
O21 C20 C18 111.5(13) . .
C43 C21 C22A 113(2) . .
O23 C25 O22 123.2(15) . .
O23 C25 C41 126.8(16) . .
O22 C25 C41 110.0(18) . .
O24 C26 O27 123.3(11) . .
O24 C26 C27 124.8(13) . .
O27 C26 C27 111.9(12) . .
C26 C27 C31B 122.9(12) . .
C26 C27 C31A 120.5(13) . .
C31B C27 C31A 116.6(9) . .
C30 C29 C31A 119.4(16) . .
C29 C30 C31B 115.9(16) . .
O22 C32 C38 107.0(9) . .
O22 C32 C35 112.9(10) . .
C38 C32 C35 112.7(10) . .
O28 C33 C34 105.7(9) . .
O28 C33 C37 105.8(9) . .
C34 C33 C37 114.2(10) . .
O26 C34 O18 128.6(12) . .
O26 C34 C33 115.6(11) . .
O18 C34 C33 115.7(11) . .
O19 C35 O10 126.6(12) . .
O19 C35 C32 119.4(11) . .
O10 C35 C32 113.9(11) . .
O7 C36 O3 122.3(11) . .
O7 C36 C37 118.7(10) . .
O3 C36 C37 119.0(11) . .
O7 C36 Gd2 58.9(6) . .
O3 C36 Gd2 63.4(6) . .
C37 C36 Gd2 176.8(8) . .
O27 C37 C36 108.9(10) . .
O27 C37 C33 103.2(9) . .
C36 C37 C33 112.7(10) . .
O21 C38 C32 107.1(10) . .
O21 C38 C1 112.2(9) . .
C32 C38 C1 111.1(9) . .
O29 C39 O28 121.5(16) . .
O29 C39 C40 123.6(19) . .
O28 C39 C40 115(2) . .
C39 C40 C42B 125.5(19) . .
C39 C40 C42A 124.8(17) . .
C42B C40 C42A 109.5(14) . .
C25 C41 C22A 127.2(16) . .
C25 C41 C22B 119.0(18) . .
C22A C41 C22B 113.7(13) . .
C21 C43 C22B 119(2) . .
C14 C44 C12B 112.0(19) . .
C46 C45 S3 115(2) . .
C45 C46 C8 124(2) . .
C61 C60 C42B 110(2) . .
C60 C61 C42A 121(2) . .
C1 O1 Gd1 135.6(7) . .
C1 O2 Gd2 127.0(8) . .
C36 O3 Gd1 136.3(7) . .
C36 O3 Gd2 90.8(7) . .
Gd1 O3 Gd2 122.5(3) . .
C49 O4 Gd1 129.6(13) . .
C48 O5 Gd1 133.3(15) . .
C2 O6 Gd1 130.1(8) . .
C36 O7 Gd2 95.6(7) . .
C2 O8 Gd2 132.2(7) . .
C35 O10 Gd2 139.5(8) . 1_655
C5 O12 Gd1 140.5(8) . .
C6 O14 C4 121.0(13) . .
C10 O15 C3 118.1(11) . .
C34 O18 Gd1 170.8(9) . .
C20 O21 C38 118.1(10) . .
C25 O22 C32 118.2(12) . .
C26 O27 C37 115.2(9) . .
C39 O28 C33 118.6(13) . .
C47 O30 Gd2 133.2(15) . .
C15 C19A C18 96.3(18) . .
C18 C19B C16 90.7(15) . .
C41 C22A C21 97.7(18) . .
C43 C22B C41 95.9(15) . .
C46 C8 C7 95.9(15) . .
C45 S3 C7 87.9(12) . .
C27 C31B C30 93.3(11) . .
C29 C31A C27 94.9(11) . .
C14 C12A C11 104.4(15) . .
C44 C12B C11 95.0(12) . .
C61 C42A C40 96.7(13) . .
C40 C42B C60 102.9(14) . .
O18 Gd1 O1 82.1(3) . .
O18 Gd1 O12 76.4(3) . .
O1 Gd1 O12 90.5(4) . .
O18 Gd1 O6 141.6(3) . .
O1 Gd1 O6 101.3(3) . .
O12 Gd1 O6 141.0(3) . .
O18 Gd1 O4 121.6(4) . .
O1 Gd1 O4 144.0(4) . .
O12 Gd1 O4 71.9(4) . .
O6 Gd1 O4 77.2(4) . .
O18 Gd1 O5 140.8(4) . .
O1 Gd1 O5 70.6(4) . .
O12 Gd1 O5 76.4(4) . .
O6 Gd1 O5 73.0(3) . .
O4 Gd1 O5 74.8(5) . .
O18 Gd1 O25 80.2(4) . .
O1 Gd1 O25 143.8(3) . .
O12 Gd1 O25 115.4(4) . .
O6 Gd1 O25 74.9(3) . .
O4 Gd1 O25 71.4(4) . .
O5 Gd1 O25 137.4(4) . .
O18 Gd1 O3 71.6(3) . .
O1 Gd1 O3 72.8(3) . .
O12 Gd1 O3 145.5(3) . .
O6 Gd1 O3 73.0(3) . .
O4 Gd1 O3 137.2(4) . .
O5 Gd1 O3 122.8(4) . .
O25 Gd1 O3 71.7(3) . .
O8 Gd2 O9 157.0(4) . .
O8 Gd2 O30 85.3(5) . .
O9 Gd2 O30 91.6(6) . .
O8 Gd2 O10 81.0(3) . 1_455
O9 Gd2 O10 76.3(4) . 1_455
O30 Gd2 O10 72.7(4) . 1_455
O8 Gd2 O2 104.6(3) . .
O9 Gd2 O2 95.9(5) . .
O30 Gd2 O2 71.4(4) . .
O10 Gd2 O2 143.0(3) 1_455 .
O8 Gd2 O11 80.1(3) . .
O9 Gd2 O11 90.1(6) . .
O30 Gd2 O11 145.8(4) . .
O10 Gd2 O11 74.5(3) 1_455 .
O2 Gd2 O11 142.3(3) . .
O8 Gd2 O7 122.0(3) . .
O9 Gd2 O7 73.7(4) . .
O30 Gd2 O7 139.8(4) . .
O10 Gd2 O7 135.1(3) 1_455 .
O2 Gd2 O7 73.2(3) . .
O11 Gd2 O7 72.9(3) . .
O8 Gd2 O3 72.2(3) . .
O9 Gd2 O3 124.8(4) . .
O30 Gd2 O3 131.3(4) . .
O10 Gd2 O3 140.4(3) 1_455 .
O2 Gd2 O3 73.5(3) . .
O11 Gd2 O3 72.7(3) . .
O7 Gd2 O3 51.2(3) . .
O8 Gd2 C36 97.1(3) . .
O9 Gd2 C36 99.1(4) . .
O30 Gd2 C36 142.9(4) . .
O10 Gd2 C36 144.3(3) 1_455 .
O2 Gd2 C36 72.2(3) . .
O11 Gd2 C36 70.1(3) . .
O7 Gd2 C36 25.4(3) . .
O3 Gd2 C36 25.8(3) . .

loop_
_geom_bond_atom_site_label_1
_geom_bond_atom_site_label_2
_geom_bond_distance
_geom_bond_site_symmetry_2
C1 O1 1.258(15) .
C1 O2 1.258(14) .
C1 C38 1.547(15) .
C2 O6 1.251(15) .
C2 O8 1.286(16) .
C2 C3 1.521(16) .
C3 O15 1.423(17) .
C3 C4 1.490(16) 1_455
C4 O14 1.452(14) .
C4 C3 1.490(16) 1_655
C4 C5 1.517(17) .
C5 O13 1.234(17) .
C5 O12 1.276(15) .
C6 O14 1.279(19) .
C6 O16 1.28(3) .
C6 C7 1.42(2) .
C7 C8 1.544(16) .
C7 S3 1.748(16) .
C10 O17 1.181(17) .
C10 O15 1.314(15) .
C10 C11 1.49(3) .
C11 C12A 1.51(2) .
C11 C12B 1.655(17) .
C14 C44 1.420(17) .
C14 C12A 1.46(3) .
C15 C16 1.34(4) .
C15 C19A 1.51(3) .
C16 C19B 1.68(3) .
C18 C20 1.46(2) .
C18 C19A 1.60(2) .
C18 C19B 1.66(2) .
C20 O20 1.232(19) .
C20 O21 1.345(16) .
C21 C43 1.30(4) .
C21 C22A 1.60(3) .
C25 O23 1.23(2) .
C25 O22 1.342(18) .
C25 C41 1.45(2) .
C26 O24 1.223(17) .
C26 O27 1.342(16) .
C26 C27 1.477(17) .
C27 C31B 1.582(19) .
C27 C31A 1.625(17) .
C29 C30 1.240(18) .
C29 C31A 1.55(2) .
C30 C31B 1.66(2) .
C32 O22 1.437(15) .
C32 C38 1.497(16) .
C32 C35 1.519(18) .
C33 O28 1.454(14) .
C33 C34 1.543(17) .
C33 C37 1.543(16) .
C34 O26 1.205(15) .
C34 O18 1.258(15) .
C35 O19 1.246(16) .
C35 O10 1.248(15) .
C36 O7 1.243(15) .
C36 O3 1.251(14) .
C36 C37 1.516(16) .
C36 Gd2 2.878(12) .
C37 O27 1.457(13) .
C38 O21 1.405(14) .
C39 O29 1.23(3) .
C39 O28 1.31(2) .
C39 C40 1.42(2) .
C40 C42B 1.545(17) .
C40 C42A 1.60(2) .
C41 C22A 1.52(3) .
C41 C22B 1.67(2) .
C43 C22B 1.48(4) .
C44 C12B 1.65(3) .
C45 C46 1.22(2) .
C45 S3 1.734(17) .
C46 C8 1.514(19) .
C47 O30 1.43(3) .
C48 O5 1.44(3) .
C49 O4 1.44(3) .
O31 C51 1.39(4) .
C60 C61 1.228(19) .
C60 C42B 1.57(3) .
C61 C42A 1.56(3) .
O1 Gd1 2.308(8) .
O2 Gd2 2.393(8) .
O3 Gd1 2.508(8) .
O3 Gd2 2.574(8) .
O4 Gd1 2.444(10) .
O5 Gd1 2.464(10) .
O6 Gd1 2.363(9) .
O7 Gd2 2.477(8) .
O8 Gd2 2.315(9) .
O9 Gd2 2.341(12) .
O10 Gd2 2.389(8) 1_655
O11 Gd2 2.413(8) .
O12 Gd1 2.330(8) .
O18 Gd1 2.305(9) .
O25 Gd1 2.478(10) .
O30 Gd2 2.368(11) .
Gd2 O10 2.389(9) 1_455
